data_7219320
loop_
_publ_author_name
'Han, Xin'
'Wu, Haoming'
'Dong, Chune'
'Tien, Po'
'Xie, Wei'
'Wu, Shuwen'
'Zhou, Hai-Bing'

_publ_section_title
;
 Halolactones are potent HIV-1 non-nucleoside reverse transcriptase
 inhibitors
;
_journal_issue 13
_journal_name_full 'RSC Adv.'
_journal_page_first 10005
_journal_paper_doi 10.1039/C4RA11087K
_journal_volume 5
_journal_year 2014
_chemical_formula_sum 'C16 H11 Cl2 O2'
_chemical_formula_weight 306.15
_chemical_name_systematic
;
 ?
;
_space_group_IT_number 14
_symmetry_cell_setting monoclinic
_symmetry_space_group_name_Hall '-P 2ybc'
_symmetry_space_group_name_H-M 'P 1 21/c 1'
_atom_sites_solution_hydrogens geom
_atom_sites_solution_primary direct
_atom_sites_solution_secondary difmap
_audit_creation_method SHELXL-97
_audit_update_record
;
2014-12-10 deposited with the CCDC.
2015-01-15 downloaded from the CCDC.
;
_cell_angle_alpha 90.00
_cell_angle_beta 120.845(17)
_cell_angle_gamma 90.00
_cell_formula_units_Z 4
_cell_length_a 11.158(3)
_cell_length_b 12.352(3)
_cell_length_c 12.264(2)
_cell_measurement_reflns_used 1134
_cell_measurement_temperature 293(2)
_cell_measurement_theta_max 22.52
_cell_measurement_theta_min 2.54
_cell_volume 1451.2(6)
_computing_cell_refinement 'Bruker SMART'
_computing_data_collection 'Bruker SMART'
_computing_data_reduction 'Bruker SAINT'
_computing_molecular_graphics 'Bruker SHELXTL'
_computing_publication_material 'Bruker SHELXTL'
_computing_structure_refinement 'SHELXL-97 (Sheldrick, 1997)'
_computing_structure_solution 'SHELXS-97 (Sheldrick, 1990)'
_diffrn_ambient_temperature 293(2)
_diffrn_measured_fraction_theta_full 1.000
_diffrn_measured_fraction_theta_max 1.000
_diffrn_measurement_device_type 'CCD area detector'
_diffrn_measurement_method 'phi and omega scans'
_diffrn_radiation_monochromator graphite
_diffrn_radiation_source 'fine-focus sealed tube'
_diffrn_radiation_type MoK\a
_diffrn_radiation_wavelength 0.71073
_diffrn_reflns_av_R_equivalents 0.0820
_diffrn_reflns_av_sigmaI/netI 0.0823
_diffrn_reflns_limit_h_max 10
_diffrn_reflns_limit_h_min -14
_diffrn_reflns_limit_k_max 15
_diffrn_reflns_limit_k_min -13
_diffrn_reflns_limit_l_max 15
_diffrn_reflns_limit_l_min -12
_diffrn_reflns_number 8989
_diffrn_reflns_theta_full 26.50
_diffrn_reflns_theta_max 26.50
_diffrn_reflns_theta_min 2.13
_exptl_absorpt_coefficient_mu 0.444
_exptl_absorpt_correction_type none
_exptl_crystal_density_diffrn 1.401
_exptl_crystal_density_meas 0
_exptl_crystal_density_method 'not measured'
_exptl_crystal_description block
_exptl_crystal_F_000 628
_refine_diff_density_max 2.530
_refine_diff_density_min -0.561
_refine_diff_density_rms 0.254
_refine_ls_extinction_coef 0.64(7)
_refine_ls_extinction_expression Fc^*^=kFc[1+0.001xFc^2^\l^3^/sin(2\q)]^-1/4^
_refine_ls_extinction_method SHELXL
_refine_ls_goodness_of_fit_ref 1.744
_refine_ls_hydrogen_treatment constr
_refine_ls_matrix_type full
_refine_ls_number_parameters 183
_refine_ls_number_reflns 3003
_refine_ls_number_restraints 0
_refine_ls_restrained_S_all 1.744
_refine_ls_R_factor_all 0.2580
_refine_ls_R_factor_gt 0.1895
_refine_ls_shift/su_max 0.000
_refine_ls_shift/su_mean 0.000
_refine_ls_structure_factor_coef Fsqd
_refine_ls_weighting_details 'calc w=1/[\s^2^(Fo^2^)+(0.2000P)^2^+0.0000P] where P=(Fo^2^+2Fc^2^)/3'
_refine_ls_weighting_scheme calc
_refine_ls_wR_factor_gt 0.4577
_refine_ls_wR_factor_ref 0.5113
_reflns_number_gt 1517
_reflns_number_total 3003
_reflns_threshold_expression >2sigma(I)
_cod_data_source_file c4ra11087k2.cif
_cod_data_source_block 130618_0m
_cod_depositor_comments
;
The following automatic conversions were performed:

'_symmetry_cell_setting' value 'Monoclinic' changed to 'monoclinic'
according to
/usr/data/users/saulius/crontab/automatic-downloads/rss-feeds/RSC/lib/dictionaries/cif_core.dic
dictionary named 'cif_core.dic' version 2.4.2 from 2011-04-26.

Automatic conversion script
Id: cif_fix_values 2935 2014-11-11 08:27:57Z andrius 
;
_cod_original_sg_symbol_H-M P21/c
_cod_database_code 7219320

loop_
_symmetry_equiv_pos_as_xyz
'x, y, z'
'-x, y+1/2, -z+1/2'
'-x, -y, -z'
'x, -y-1/2, z-1/2'

loop_
_atom_site_label
_atom_site_type_symbol
_atom_site_fract_x
_atom_site_fract_y
_atom_site_fract_z
_atom_site_U_iso_or_equiv
_atom_site_adp_type
_atom_site_occupancy
_atom_site_symmetry_multiplicity
_atom_site_calc_flag
_atom_site_refinement_flags
Cl3 Cl 0.0020 0.3568 0.1703 0.066 Uani 1 1 d .
Cl4 Cl 0.8140 0.1681 0.2983 0.130 Uani 1 1 d .
O3 O 0.5857 0.3167 0.1248 0.123 Uani 1 1 d .
O4 O 0.6693 0.4403 0.0505 0.139 Uani 1 1 d .
C17 C 0.1801 0.3395 0.1905 0.108 Uani 1 1 d .
C18 C 0.2771 0.2924 0.2944 0.122 Uani 1 1 d .
H18 H 0.2586 0.2739 0.3578 0.147 Uiso 1 1 calc R
C19 C 0.4126 0.2691 0.3113 0.107 Uani 1 1 d .
H19 H 0.4820 0.2350 0.3840 0.128 Uiso 1 1 calc R
C20 C 0.4334 0.2992 0.2168 0.096 Uani 1 1 d .
C21 C 0.3314 0.3463 0.1133 0.105 Uani 1 1 d .
H21 H 0.3480 0.3670 0.0494 0.126 Uiso 1 1 calc R
C22 C 0.2009 0.3656 0.0973 0.119 Uani 1 1 d .
H22 H 0.1299 0.3962 0.0226 0.143 Uiso 1 1 calc R
C23 C 0.5878 0.2867 0.2390 0.099 Uani 1 1 d .
C24 C 0.6821 0.3748 0.3318 0.101 Uani 1 1 d .
C25 C 0.7195 0.4428 0.2654 0.107 Uani 1 1 d .
C26 C 0.8044 0.5341 0.3237 0.144 Uani 1 1 d .
C27 C 0.8512 0.5509 0.4608 0.135 Uani 1 1 d .
H27 H 0.9085 0.6084 0.5075 0.162 Uiso 1 1 calc R
C28 C 0.8051 0.4773 0.5125 0.164 Uani 1 1 d .
H28 H 0.8295 0.4899 0.5962 0.196 Uiso 1 1 calc R
C29 C 0.7280 0.3878 0.4575 0.108 Uani 1 1 d .
H29 H 0.7075 0.3381 0.5026 0.130 Uiso 1 1 calc R
C30 C 0.6584 0.4062 0.1353 0.104 Uani 1 1 d .
C31 C 0.6384 0.1716 0.2734 0.105 Uani 1 1 d .
H31 H 0.6434 0.1531 0.3533 0.126 Uiso 1 1 calc R
C32 C 0.5490 0.0900 0.1750 0.131 Uani 1 1 d .
H32A H 0.5201 0.1181 0.0921 0.196 Uiso 1 1 calc R
H32B H 0.4682 0.0748 0.1810 0.196 Uiso 1 1 calc R
H32C H 0.6013 0.0245 0.1886 0.196 Uiso 1 1 calc R

loop_
_atom_site_aniso_label
_atom_site_aniso_U_11
_atom_site_aniso_U_22
_atom_site_aniso_U_33
_atom_site_aniso_U_23
_atom_site_aniso_U_13
_atom_site_aniso_U_12
Cl3 0.039 0.101 0.064 -0.028 0.030 -0.011
Cl4 0.115 0.145 0.139 0.015 0.070 0.021
O3 0.163 0.122 0.116 0.020 0.095 -0.002
O4 0.152 0.160 0.127 0.053 0.087 0.009
C17 0.085 0.152 0.084 0.014 0.041 0.007
C18 0.147 0.121 0.113 -0.007 0.077 -0.017
C19 0.099 0.124 0.118 0.012 0.070 0.007
C20 0.107 0.108 0.090 0.020 0.063 0.010
C21 0.093 0.103 0.114 0.009 0.049 0.013
C22 0.116 0.122 0.110 0.002 0.050 0.011
C23 0.131 0.103 0.075 0.019 0.061 0.009
C24 0.088 0.128 0.100 0.005 0.056 -0.004
C25 0.123 0.110 0.092 0.020 0.058 0.023
C26 0.096 0.093 0.255 0.024 0.099 0.015
C27 0.118 0.137 0.142 -0.003 0.062 0.005
C28 0.194 0.126 0.243 -0.026 0.165 -0.021
C29 0.117 0.112 0.095 -0.011 0.054 -0.011
C30 0.117 0.103 0.123 0.030 0.084 0.016
C31 0.113 0.110 0.104 0.010 0.064 0.007
C32 0.167 0.094 0.175 -0.022 0.119 -0.018

loop_
_atom_type_symbol
_atom_type_description
_atom_type_scat_dispersion_real
_atom_type_scat_dispersion_imag
_atom_type_scat_source
C C 0.0033 0.0016 'International Tables Vol C Tables 4.2.6.8 and 6.1.1.4'
H H 0.0000 0.0000 'International Tables Vol C Tables 4.2.6.8 and 6.1.1.4'
Cl Cl 0.1484 0.1585 'International Tables Vol C Tables 4.2.6.8 and 6.1.1.4'
O O 0.0106 0.0060 'International Tables Vol C Tables 4.2.6.8 and 6.1.1.4'

loop_
_geom_angle_atom_site_label_1
_geom_angle_atom_site_label_2
_geom_angle_atom_site_label_3
_geom_angle
C30 O3 C23 114.4
C18 C17 C22 121.8
C18 C17 Cl3 117.9
C22 C17 Cl3 120.1
C17 C18 C19 120.7
C17 C18 H18 119.7
C19 C18 H18 119.7
C20 C19 C18 116.8
C20 C19 H19 121.6
C18 C19 H19 121.6
C21 C20 C19 120.2
C21 C20 C23 121.5
C19 C20 C23 118.1
C20 C21 C22 122.3
C20 C21 H21 118.9
C22 C21 H21 118.9
C17 C22 C21 118.3
C17 C22 H22 120.8
C21 C22 H22 120.8
O3 C23 C31 109.4
O3 C23 C24 101.7
C31 C23 C24 116.4
O3 C23 C20 109.3
C31 C23 C20 110.6
C24 C23 C20 108.9
C29 C24 C25 123.1
C29 C24 C23 129.8
C25 C24 C23 107.1
C24 C25 C26 121.1
C24 C25 C30 110.3
C26 C25 C30 128.5
C25 C26 C27 116.0
C28 C27 C26 115.8
C28 C27 H27 122.1
C26 C27 H27 122.1
C29 C28 C27 127.9
C29 C28 H28 116.0
C27 C28 H28 116.0
C28 C29 C24 115.9
C28 C29 H29 122.1
C24 C29 H29 122.1
O4 C30 O3 122.7
O4 C30 C25 130.8
O3 C30 C25 106.5
C32 C31 C23 114.3
C32 C31 Cl4 109.5
C23 C31 Cl4 106.6
C32 C31 H31 108.8
C23 C31 H31 108.8
Cl4 C31 H31 108.8
C31 C32 H32A 109.5
C31 C32 H32B 109.5
H32A C32 H32B 109.5
C31 C32 H32C 109.5
H32A C32 H32C 109.5
H32B C32 H32C 109.5

loop_
_geom_bond_atom_site_label_1
_geom_bond_atom_site_label_2
_geom_bond_distance
Cl3 C17 1.8843
Cl4 C31 1.8231
O3 C30 1.3384
O3 C23 1.4369
O4 C30 1.1844
C17 C18 1.3110
C17 C22 1.3181
C18 C19 1.4450
C18 H18 0.9300
C19 C20 1.3454
C19 H19 0.9300
C20 C21 1.3281
C20 C23 1.6085
C21 C22 1.3858
C21 H21 0.9300
C22 H22 0.9300
C23 C31 1.5070
C23 C24 1.5358
C24 C29 1.3619
C24 C25 1.3756
C25 C26 1.4093
C25 C30 1.4491
C26 C27 1.4972
C27 C28 1.3516
C27 H27 0.9300
C28 C29 1.3502
C28 H28 0.9300
C29 H29 0.9300
C31 C32 1.4952
C31 H31 0.9800
C32 H32A 0.9600
C32 H32B 0.9600
C32 H32C 0.9600
